data_7062107
loop_
_publ_author_name
'Podjed, Nina'
'Modec, Barbara'

_publ_section_title
;
 Amidines from cyclic amines and nitriles in the presence of zinc(ii):
 other nitriles in place of acetonitrile
;
_journal_issue 48
_journal_name_full 'New Journal of Chemistry'
_journal_page_first 23225
_journal_page_last 23238
_journal_paper_doi 10.1039/D2NJ04668G
_journal_volume 46
_journal_year 2022
_chemical_formula_moiety 'C31 H26 N4 O4 Zn'
_chemical_formula_sum 'C31 H26 N4 O4 Zn'
_chemical_formula_weight 583.93
_space_group_crystal_system triclinic
_space_group_IT_number 2
_space_group_name_Hall '-P 1'
_space_group_name_H-M_alt 'P -1'
_atom_sites_solution_hydrogens mixed
_atom_sites_solution_primary dual
_audit_creation_date 2022-04-21
_audit_creation_method
;
Olex2 1.2
(compiled 2018.05.29 svn.r3508 for OlexSys, GUI svn.r5506)
;
_audit_update_record
;
2022-05-05 deposited with the CCDC.	2022-11-18 downloaded from the CCDC.
;
_cell_angle_alpha 94.937(2)
_cell_angle_beta 90.8110(10)
_cell_angle_gamma 90.7760(10)
_cell_formula_units_Z 4
_cell_length_a 10.1047(2)
_cell_length_b 15.6035(3)
_cell_length_c 16.7005(3)
_cell_measurement_reflns_used 27754
_cell_measurement_temperature 150.00(10)
_cell_measurement_theta_max 29.9830
_cell_measurement_theta_min 2.6680
_cell_volume 2622.83(9)
_computing_cell_refinement 'CrysAlisPro 1.171.40.68a (Rigaku OD, 2019)'
_computing_data_collection 'CrysAlisPro 1.171.40.68a (Rigaku OD, 2019)'
_computing_data_reduction 'CrysAlisPro 1.171.40.68a (Rigaku OD, 2019)'
_computing_molecular_graphics 'Olex2 (Dolomanov et al., 2009)'
_computing_publication_material 'Olex2 (Dolomanov et al., 2009)'
_computing_structure_refinement 'ShelXL (Sheldrick, 2015)'
_computing_structure_solution 'ShelXT (Sheldrick, 2015)'
_diffrn_ambient_environment N~2~
_diffrn_ambient_temperature 150.00(10)
_diffrn_detector 'CCD plate'
_diffrn_detector_area_resol_mean 10.4933
_diffrn_detector_type Atlas
_diffrn_measured_fraction_theta_full 0.999
_diffrn_measured_fraction_theta_max 0.936
_diffrn_measurement_details
;
List of Runs (angles in degrees, time in seconds):

  # Type    Start    End  Width  t~exp~   \w     \q     \k     \f   Frames
#--------------------------------------------------------------------------
  1  \w     39.00 104.00   1.00   15.00    --   14.05 178.00-120.00   65
  2  \w    -42.00  48.00   1.00   15.00    --   14.05 -77.00  90.00   90
  3  \w    -16.00  88.00   1.00   15.00    --   14.05  57.00-120.00  104
  4  \w    -16.00  88.00   1.00   15.00    --   14.05  57.00 120.00  104
  5  \w    -60.00  44.00   1.00   15.00    --   14.05 -57.00 -30.00  104
  6  \w    -12.00  90.00   1.00   15.00    --   14.05  37.00  30.00  102
  7  \w    -42.00  19.00   1.00   15.00    --  -14.36 -77.00-120.00   61
  8  \w    -48.00  21.00   1.00   15.00    --  -14.36  77.00-120.00   69
  9  \w    -74.00 -30.00   1.00   15.00    --  -14.36 128.00 148.50   44
 10  \w     25.00  94.00   1.00   15.00    --   14.05-160.00  -3.00   69
 11  \w    -76.00 -30.00   1.00   15.00    --  -14.36 132.00 110.13   46
 12  \w    -74.00 -30.00   1.00   15.00    --  -14.36 128.00-160.45   44
 13  \w    -77.00 -33.00   1.00   15.00    --  -14.36 133.00 -36.31   44
 14  \w    -94.00 -46.00   1.00   15.00    --  -14.36 159.00  26.64   48
 15  \w    -42.00  -1.00   1.00   15.00    --  -14.36 -77.00-180.00   41
 16  \w    -93.00 -44.00   1.00   15.00    --  -14.36 156.00 -86.93   49
;
_diffrn_measurement_device 'four-circle diffractometer'
_diffrn_measurement_device_type 'SuperNova, Dual, Cu at home/near, Atlas'
_diffrn_measurement_method '\w scans'
_diffrn_orient_matrix_type 'CrysAlisPro convention (1999,Acta A55,543-557)'
_diffrn_orient_matrix_UB_11 0.0159037000
_diffrn_orient_matrix_UB_12 -0.0011478000
_diffrn_orient_matrix_UB_13 0.0413940000
_diffrn_orient_matrix_UB_21 -0.0284952000
_diffrn_orient_matrix_UB_22 0.0410592000
_diffrn_orient_matrix_UB_23 0.0081948000
_diffrn_orient_matrix_UB_31 -0.0621650000
_diffrn_orient_matrix_UB_32 -0.0198776000
_diffrn_orient_matrix_UB_33 0.0060931000
_diffrn_radiation_monochromator mirror
_diffrn_radiation_probe x-ray
_diffrn_radiation_type MoK\a
_diffrn_radiation_wavelength 0.71073
_diffrn_reflns_av_R_equivalents 0.0338
_diffrn_reflns_av_unetI/netI 0.0272
_diffrn_reflns_Laue_measured_fraction_full 0.999
_diffrn_reflns_Laue_measured_fraction_max 0.936
_diffrn_reflns_limit_h_max 14
_diffrn_reflns_limit_h_min -14
_diffrn_reflns_limit_k_max 22
_diffrn_reflns_limit_k_min -21
_diffrn_reflns_limit_l_max 23
_diffrn_reflns_limit_l_min -22
_diffrn_reflns_number 77591
_diffrn_reflns_point_group_measured_fraction_full 0.999
_diffrn_reflns_point_group_measured_fraction_max 0.936
_diffrn_reflns_theta_full 25.242
_diffrn_reflns_theta_max 30.260
_diffrn_reflns_theta_min 2.342
_diffrn_source 'micro-focus sealed X-ray tube'
_diffrn_source_type 'SuperNova (Mo) X-ray Source'
_exptl_absorpt_coefficient_mu 0.982
_exptl_absorpt_correction_T_max 1.00000
_exptl_absorpt_correction_T_min 0.87568
_exptl_absorpt_correction_type multi-scan
_exptl_absorpt_process_details
;
CrysAlisPro 1.171.40.68a (Rigaku Oxford Diffraction, 2019)
Empirical absorption correction using spherical harmonics,
 implemented in SCALE3 ABSPACK scaling algorithm.
;
_exptl_crystal_colour colourless
_exptl_crystal_density_diffrn 1.479
_exptl_crystal_description block
_exptl_crystal_F_000 1208
_exptl_crystal_size_max 0.3
_exptl_crystal_size_mid 0.25
_exptl_crystal_size_min 0.1
_refine_diff_density_max 0.537
_refine_diff_density_min -0.437
_refine_diff_density_rms 0.059
_refine_ls_extinction_method none
_refine_ls_goodness_of_fit_ref 1.020
_refine_ls_hydrogen_treatment mixed
_refine_ls_matrix_type full
_refine_ls_number_parameters 729
_refine_ls_number_reflns 14668
_refine_ls_number_restraints 0
_refine_ls_restrained_S_all 1.020
_refine_ls_R_factor_all 0.0482
_refine_ls_R_factor_gt 0.0350
_refine_ls_shift/su_max 0.001
_refine_ls_shift/su_mean 0.000
_refine_ls_structure_factor_coef Fsqd
_refine_ls_weighting_details 'w=1/[\s^2^(Fo^2^)+(0.0376P)^2^+1.6827P] where P=(Fo^2^+2Fc^2^)/3'
_refine_ls_weighting_scheme calc
_refine_ls_wR_factor_gt 0.0827
_refine_ls_wR_factor_ref 0.0905
_reflns_Friedel_coverage 0.000
_reflns_number_gt 11968
_reflns_number_total 14668
_reflns_threshold_expression 'I > 2\s(I)'
_cod_data_source_file d2nj04668g2.cif
_cod_data_source_block 9a
_cod_depositor_comments 'Adding full bibliography for 7062097--7062109.cif.'
_cod_database_code 7062107
_shelx_shelxl_version_number 2018/3
_shelx_space_group_comment
;
The symmetry employed for this shelxl refinement is uniquely defined
by the following loop, which should always be used as a source of
symmetry information in preference to the above space-group names.
They are only intended as comments.
;
_shelx_estimated_absorpt_t_max 0.908
_shelx_estimated_absorpt_t_min 0.757
_reflns_odcompleteness_completeness 99.94
_reflns_odcompleteness_iscentric 1
_reflns_odcompleteness_theta 27.50
_olex2_refinement_description
;
1. Fixed Uiso
 At 1.2 times of:
  All C(H) groups, All C(H,H) groups
2.a Secondary CH2 refined with riding coordinates:
 C41(H41A,H41B), C42(H42A,H42B), C43(H43A,H43B), C44(H44A,H44B), C81(H81A,
 H81B), C82(H82A,H82B), C83(H83A,H83B), C84(H84A,H84B)
2.b Aromatic/amide H refined with riding coordinates:
 C11(H11), C12(H12), C13(H13), C14(H14), C16(H16), C17(H17), C21(H21),
 C22(H22), C23(H23), C24(H24), C26(H26), C27(H27), C33(H33), C34(H34), C35(H35),
  C36(H36), C37(H37), C51(H51), C52(H52), C53(H53), C54(H54), C56(H56),
 C57(H57), C61(H61), C62(H62), C63(H63), C64(H64), C66(H66), C67(H67), C73(H73),
  C74(H74), C75(H75), C76(H76), C77(H77)
;
_oxdiff_exptl_absorpt_empirical_details
;
Empirical correction (ABSPACK) includes:
- Absorption correction using spherical harmonics
- Frame scaling
;
_oxdiff_exptl_absorpt_empirical_full_max 1.289
_oxdiff_exptl_absorpt_empirical_full_min 0.790

loop_
_space_group_symop_operation_xyz
'x, y, z'
'-x, -y, -z'

loop_
_atom_site_label
_atom_site_type_symbol
_atom_site_fract_x
_atom_site_fract_y
_atom_site_fract_z
_atom_site_U_iso_or_equiv
_atom_site_adp_type
_atom_site_occupancy
_atom_site_site_symmetry_order
_atom_site_calc_flag
_atom_site_refinement_flags_posn
_atom_site_refinement_flags_adp
_atom_site_refinement_flags_occupancy
_atom_site_disorder_assembly
_atom_site_disorder_group
Zn1 Zn 0.26478(2) 0.32386(2) 0.02028(2) 0.02063(5) Uani 1 1 d . . . . .
Zn2 Zn 0.68018(2) 0.17722(2) 0.48964(2) 0.02361(5) Uani 1 1 d . . . . .
O1 O 0.38100(11) 0.40974(7) 0.08597(7) 0.0233(2) Uani 1 1 d . . . . .
O2 O 0.07846(11) 0.28330(8) 0.02738(8) 0.0297(3) Uani 1 1 d . . . . .
O5 O 0.85955(12) 0.22428(8) 0.46601(9) 0.0341(3) Uani 1 1 d . . . . .
O6 O 0.58142(12) 0.08145(7) 0.42483(8) 0.0287(3) Uani 1 1 d . . . . .
O11 O 0.45465(12) 0.54612(7) 0.09679(8) 0.0284(3) Uani 1 1 d . . . . .
O22 O -0.06114(13) 0.20060(9) 0.09024(11) 0.0439(4) Uani 1 1 d . . . . .
O55 O 0.97146(14) 0.30872(12) 0.38860(13) 0.0631(5) Uani 1 1 d . . . . .
O66 O 0.57383(13) -0.05994(8) 0.38975(8) 0.0322(3) Uani 1 1 d . . . . .
N1 N 0.20220(12) 0.44491(8) -0.02613(8) 0.0199(3) Uani 1 1 d . . . . .
N2 N 0.28489(13) 0.22423(8) 0.10453(8) 0.0223(3) Uani 1 1 d . . . . .
N3 N 0.38786(14) 0.28482(9) -0.06896(9) 0.0241(3) Uani 1 1 d . . . . .
H3 H 0.444(2) 0.3256(14) -0.0825(13) 0.037(6) Uiso 1 1 d . . . . .
N4 N 0.52728(15) 0.18503(9) -0.13666(10) 0.0302(3) Uani 1 1 d . . . . .
N5 N 0.63163(13) 0.26630(8) 0.40072(9) 0.0226(3) Uani 1 1 d . . . . .
N6 N 0.77378(13) 0.06383(8) 0.53202(8) 0.0210(3) Uani 1 1 d . . . . .
N7 N 0.57473(15) 0.22271(9) 0.58374(9) 0.0270(3) Uani 1 1 d . . . . .
H7 H 0.520(2) 0.1871(14) 0.5993(13) 0.033(6) Uiso 1 1 d . . . . .
N8 N 0.45757(15) 0.32819(9) 0.65996(9) 0.0296(3) Uani 1 1 d . . . . .
C10 C 0.10567(15) 0.46258(10) -0.08109(10) 0.0219(3) Uani 1 1 d . . . . .
C11 C 0.00893(17) 0.39911(11) -0.10587(11) 0.0288(4) Uani 1 1 d . . . . .
H11 H 0.012626 0.344914 -0.086785 0.035 Uiso 1 1 calc R . . . .
C12 C -0.09008(18) 0.41771(13) -0.15800(12) 0.0349(4) Uani 1 1 d . . . . .
H12 H -0.154010 0.375924 -0.173594 0.042 Uiso 1 1 calc R . . . .
C13 C -0.09714(18) 0.49898(13) -0.18856(12) 0.0335(4) Uani 1 1 d . . . . .
H13 H -0.165082 0.510293 -0.224119 0.040 Uiso 1 1 calc R . . . .
C14 C -0.00467(17) 0.56087(12) -0.16609(11) 0.0289(4) Uani 1 1 d . . . . .
H14 H -0.009349 0.614232 -0.186757 0.035 Uiso 1 1 calc R . . . .
C15 C 0.09868(16) 0.54474(10) -0.11148(10) 0.0235(3) Uani 1 1 d . . . . .
C16 C 0.19582(17) 0.60713(10) -0.08574(11) 0.0265(3) Uani 1 1 d . . . . .
H16 H 0.195375 0.660945 -0.105725 0.032 Uiso 1 1 calc R . . . .
C17 C 0.29022(17) 0.58808(10) -0.03145(10) 0.0252(3) Uani 1 1 d . . . . .
H17 H 0.355410 0.628485 -0.014425 0.030 Uiso 1 1 calc R . . . .
C18 C 0.28822(15) 0.50635(10) -0.00123(10) 0.0208(3) Uani 1 1 d . . . . .
C19 C 0.38398(15) 0.48658(10) 0.06574(10) 0.0215(3) Uani 1 1 d . . . . .
C20 C 0.39400(16) 0.19373(10) 0.14170(10) 0.0229(3) Uani 1 1 d . . . . .
C21 C 0.52150(16) 0.21529(11) 0.11530(11) 0.0269(3) Uani 1 1 d . . . . .
H21 H 0.530798 0.251500 0.074262 0.032 Uiso 1 1 calc R . . . .
C22 C 0.63128(18) 0.18287(11) 0.15015(12) 0.0327(4) Uani 1 1 d . . . . .
H22 H 0.714847 0.195345 0.131194 0.039 Uiso 1 1 calc R . . . .
C23 C 0.6186(2) 0.13055(12) 0.21479(12) 0.0363(4) Uani 1 1 d . . . . .
H23 H 0.694110 0.109927 0.238715 0.044 Uiso 1 1 calc R . . . .
C24 C 0.4971(2) 0.11010(11) 0.24227(11) 0.0330(4) Uani 1 1 d . . . . .
H24 H 0.490080 0.076577 0.285488 0.040 Uiso 1 1 calc R . . . .
C25 C 0.38152(18) 0.13960(10) 0.20542(11) 0.0277(3) Uani 1 1 d . . . . .
C26 C 0.2527(2) 0.11755(12) 0.22875(12) 0.0345(4) Uani 1 1 d . . . . .
H26 H 0.240935 0.084449 0.271899 0.041 Uiso 1 1 calc R . . . .
C27 C 0.14546(19) 0.14472(11) 0.18809(12) 0.0335(4) Uani 1 1 d . . . . .
H27 H 0.060291 0.128194 0.201299 0.040 Uiso 1 1 calc R . . . .
C28 C 0.16618(16) 0.19823(10) 0.12578(11) 0.0258(3) Uani 1 1 d . . . . .
C29 C 0.05020(17) 0.22938(11) 0.07775(12) 0.0294(4) Uani 1 1 d . . . . .
C31 C 0.41634(16) 0.20681(10) -0.09675(10) 0.0239(3) Uani 1 1 d . . . . .
C32 C 0.32110(18) 0.13605(10) -0.08284(10) 0.0269(3) Uani 1 1 d . . . . .
C33 C 0.1905(2) 0.14200(13) -0.10752(12) 0.0369(4) Uani 1 1 d . . . . .
H33 H 0.162184 0.190090 -0.131861 0.044 Uiso 1 1 calc R . . . .
C34 C 0.1016(2) 0.07525(16) -0.09558(14) 0.0512(6) Uani 1 1 d . . . . .
H34 H 0.014102 0.078175 -0.113119 0.061 Uiso 1 1 calc R . . . .
C35 C 0.1428(3) 0.00554(14) -0.05812(16) 0.0551(7) Uani 1 1 d . . . . .
H35 H 0.083645 -0.039342 -0.051397 0.066 Uiso 1 1 calc R . . . .
C36 C 0.2706(3) 0.00126(13) -0.03043(16) 0.0530(6) Uani 1 1 d . . . . .
H36 H 0.296639 -0.045417 -0.003229 0.064 Uiso 1 1 calc R . . . .
C37 C 0.3615(2) 0.06626(12) -0.04275(13) 0.0404(5) Uani 1 1 d . . . . .
H37 H 0.448477 0.063082 -0.024362 0.048 Uiso 1 1 calc R . . . .
C41 C 0.63391(19) 0.24751(12) -0.14863(14) 0.0398(5) Uani 1 1 d . . . . .
H41A H 0.661351 0.278353 -0.098082 0.048 Uiso 1 1 calc R . . . .
H41B H 0.606248 0.288608 -0.185704 0.048 Uiso 1 1 calc R . . . .
C42 C 0.7443(2) 0.19160(16) -0.18353(19) 0.0619(8) Uani 1 1 d . . . . .
H42A H 0.797950 0.222662 -0.219434 0.074 Uiso 1 1 calc R . . . .
H42B H 0.800667 0.172692 -0.141187 0.074 Uiso 1 1 calc R . . . .
C43 C 0.6750(2) 0.11740(15) -0.22798(16) 0.0523(6) Uani 1 1 d . . . . .
H43A H 0.730368 0.066986 -0.230427 0.063 Uiso 1 1 calc R . . . .
H43B H 0.653592 0.130360 -0.282405 0.063 Uiso 1 1 calc R . . . .
C44 C 0.5511(2) 0.10169(12) -0.18291(14) 0.0411(5) Uani 1 1 d . . . . .
H44A H 0.477810 0.085845 -0.219587 0.049 Uiso 1 1 calc R . . . .
H44B H 0.563479 0.056405 -0.147318 0.049 Uiso 1 1 calc R . . . .
C50 C 0.51117(15) 0.28803(10) 0.37059(10) 0.0220(3) Uani 1 1 d . . . . .
C51 C 0.39471(16) 0.25844(11) 0.40582(12) 0.0295(4) Uani 1 1 d . . . . .
H51 H 0.400299 0.222498 0.447330 0.035 Uiso 1 1 calc R . . . .
C52 C 0.27382(17) 0.28277(12) 0.37874(12) 0.0335(4) Uani 1 1 d . . . . .
H52 H 0.197514 0.264759 0.403309 0.040 Uiso 1 1 calc R . . . .
C53 C 0.26322(17) 0.33471(11) 0.31418(12) 0.0307(4) Uani 1 1 d . . . . .
H53 H 0.180040 0.350390 0.296471 0.037 Uiso 1 1 calc R . . . .
C54 C 0.37352(17) 0.36230(11) 0.27731(11) 0.0273(3) Uani 1 1 d . . . . .
H54 H 0.365448 0.395356 0.233788 0.033 Uiso 1 1 calc R . . . .
C55 C 0.50076(16) 0.34036(10) 0.30562(10) 0.0233(3) Uani 1 1 d . . . . .
C56 C 0.61875(18) 0.36916(11) 0.27207(11) 0.0283(4) Uani 1 1 d . . . . .
H56 H 0.615662 0.401226 0.227669 0.034 Uiso 1 1 calc R . . . .
C57 C 0.73793(17) 0.34957(11) 0.30534(12) 0.0310(4) Uani 1 1 d . . . . .
H57 H 0.816550 0.370146 0.285328 0.037 Uiso 1 1 calc R . . . .
C58 C 0.73967(16) 0.29789(10) 0.37022(11) 0.0264(3) Uani 1 1 d . . . . .
C59 C 0.86883(17) 0.27575(12) 0.41072(14) 0.0357(4) Uani 1 1 d . . . . .
C60 C 0.87707(15) 0.05773(10) 0.58546(10) 0.0226(3) Uani 1 1 d . . . . .
C61 C 0.92644(18) 0.13295(12) 0.62964(11) 0.0306(4) Uani 1 1 d . . . . .
H61 H 0.888429 0.185887 0.623079 0.037 Uiso 1 1 calc R . . . .
C62 C 1.03083(19) 0.12742(14) 0.68229(12) 0.0369(4) Uani 1 1 d . . . . .
H62 H 1.062846 0.177011 0.711484 0.044 Uiso 1 1 calc R . . . .
C63 C 1.09026(19) 0.04817(14) 0.69291(11) 0.0365(4) Uani 1 1 d . . . . .
H63 H 1.160993 0.045802 0.728846 0.044 Uiso 1 1 calc R . . . .
C64 C 1.04465(18) -0.02510(13) 0.65078(11) 0.0316(4) Uani 1 1 d . . . . .
H64 H 1.084707 -0.077292 0.657828 0.038 Uiso 1 1 calc R . . . .
C65 C 0.93634(16) -0.02224(11) 0.59619(10) 0.0241(3) Uani 1 1 d . . . . .
C66 C 0.88664(17) -0.09599(11) 0.55029(11) 0.0278(3) Uani 1 1 d . . . . .
H66 H 0.924482 -0.149322 0.555220 0.033 Uiso 1 1 calc R . . . .
C67 C 0.78304(16) -0.08855(10) 0.49880(11) 0.0254(3) Uani 1 1 d . . . . .
H67 H 0.747914 -0.136949 0.469148 0.030 Uiso 1 1 calc R . . . .
C68 C 0.72932(15) -0.00702(10) 0.49069(9) 0.0209(3) Uani 1 1 d . . . . .
C69 C 0.61821(16) 0.00451(10) 0.42999(10) 0.0235(3) Uani 1 1 d . . . . .
C71 C 0.55778(16) 0.30206(10) 0.61267(10) 0.0242(3) Uani 1 1 d . . . . .
C72 C 0.65632(18) 0.36896(11) 0.59259(11) 0.0288(4) Uani 1 1 d . . . . .
C73 C 0.7815(2) 0.37104(14) 0.62766(15) 0.0434(5) Uani 1 1 d . . . . .
H73 H 0.803796 0.331206 0.663747 0.052 Uiso 1 1 calc R . . . .
C74 C 0.8741(2) 0.43312(16) 0.60868(18) 0.0585(7) Uani 1 1 d . . . . .
H74 H 0.957903 0.434763 0.632528 0.070 Uiso 1 1 calc R . . . .
C75 C 0.8423(3) 0.49131(15) 0.55539(17) 0.0585(7) Uani 1 1 d . . . . .
H75 H 0.904204 0.532699 0.543242 0.070 Uiso 1 1 calc R . . . .
C76 C 0.7190(3) 0.48885(15) 0.51966(16) 0.0578(7) Uani 1 1 d . . . . .
H76 H 0.697890 0.528325 0.482975 0.069 Uiso 1 1 calc R . . . .
C77 C 0.6254(2) 0.42759(13) 0.53805(13) 0.0442(5) Uani 1 1 d . . . . .
H77 H 0.542067 0.426134 0.513601 0.053 Uiso 1 1 calc R . . . .
C81 C 0.4405(2) 0.41618(12) 0.69890(13) 0.0376(4) Uani 1 1 d . . . . .
H81A H 0.507232 0.429622 0.740608 0.045 Uiso 1 1 calc R . . . .
H81B H 0.446038 0.458631 0.659879 0.045 Uiso 1 1 calc R . . . .
C82 C 0.3079(3) 0.41361(16) 0.7331(2) 0.0886(13) Uani 1 1 d . . . . .
H82A H 0.312520 0.435309 0.789320 0.106 Uiso 1 1 calc R . . . .
H82B H 0.250025 0.450656 0.705278 0.106 Uiso 1 1 calc R . . . .
C83 C 0.2541(3) 0.32821(15) 0.72650(18) 0.0578(7) Uani 1 1 d . . . . .
H83A H 0.168827 0.326829 0.698961 0.069 Uiso 1 1 calc R . . . .
H83B H 0.241720 0.308765 0.779544 0.069 Uiso 1 1 calc R . . . .
C84 C 0.34914(19) 0.27060(12) 0.67985(13) 0.0365(4) Uani 1 1 d . . . . .
H84A H 0.381347 0.226266 0.712153 0.044 Uiso 1 1 calc R . . . .
H84B H 0.307065 0.243404 0.631435 0.044 Uiso 1 1 calc R . . . .

loop_
_atom_site_aniso_label
_atom_site_aniso_U_11
_atom_site_aniso_U_22
_atom_site_aniso_U_33
_atom_site_aniso_U_23
_atom_site_aniso_U_13
_atom_site_aniso_U_12
Zn1 0.01901(9) 0.01504(9) 0.02800(10) 0.00290(7) 0.00048(7) -0.00129(6)
Zn2 0.02118(9) 0.01713(9) 0.03251(11) 0.00243(7) -0.00198(7) 0.00111(7)
O1 0.0240(5) 0.0187(5) 0.0275(6) 0.0046(4) -0.0036(4) -0.0024(4)
O2 0.0208(5) 0.0232(6) 0.0462(8) 0.0099(5) -0.0005(5) -0.0014(4)
O5 0.0182(5) 0.0296(6) 0.0559(9) 0.0117(6) -0.0031(5) 0.0016(5)
O6 0.0314(6) 0.0209(6) 0.0339(7) 0.0045(5) -0.0091(5) 0.0000(5)
O11 0.0295(6) 0.0204(6) 0.0347(7) 0.0004(5) -0.0052(5) -0.0055(5)
O22 0.0213(6) 0.0308(7) 0.0818(11) 0.0175(7) 0.0079(7) -0.0033(5)
O55 0.0178(6) 0.0719(12) 0.1061(15) 0.0444(11) 0.0072(8) -0.0023(7)
O66 0.0363(7) 0.0229(6) 0.0367(7) 0.0014(5) -0.0075(5) -0.0068(5)
N1 0.0186(6) 0.0165(6) 0.0247(7) 0.0017(5) 0.0015(5) 0.0007(5)
N2 0.0220(6) 0.0165(6) 0.0282(7) 0.0017(5) 0.0016(5) -0.0013(5)
N3 0.0250(7) 0.0177(6) 0.0299(7) 0.0031(5) 0.0032(6) -0.0011(5)
N4 0.0317(8) 0.0180(7) 0.0402(9) -0.0033(6) 0.0113(6) -0.0029(6)
N5 0.0174(6) 0.0178(6) 0.0330(7) 0.0043(5) 0.0028(5) 0.0012(5)
N6 0.0210(6) 0.0193(6) 0.0229(7) 0.0021(5) 0.0010(5) 0.0005(5)
N7 0.0295(7) 0.0177(6) 0.0339(8) 0.0029(6) 0.0032(6) -0.0010(6)
N8 0.0329(8) 0.0187(7) 0.0362(8) -0.0032(6) 0.0065(6) -0.0039(6)
C10 0.0206(7) 0.0198(7) 0.0253(8) 0.0018(6) 0.0007(6) 0.0025(6)
C11 0.0268(8) 0.0239(8) 0.0357(9) 0.0041(7) -0.0041(7) -0.0035(6)
C12 0.0286(9) 0.0347(10) 0.0413(11) 0.0046(8) -0.0087(8) -0.0055(7)
C13 0.0285(9) 0.0389(10) 0.0336(10) 0.0060(8) -0.0069(7) 0.0060(7)
C14 0.0286(8) 0.0280(9) 0.0309(9) 0.0067(7) 0.0003(7) 0.0065(7)
C15 0.0229(7) 0.0219(7) 0.0261(8) 0.0025(6) 0.0034(6) 0.0039(6)
C16 0.0295(8) 0.0176(7) 0.0330(9) 0.0062(6) 0.0027(7) 0.0021(6)
C17 0.0275(8) 0.0165(7) 0.0318(9) 0.0037(6) 0.0007(7) -0.0039(6)
C18 0.0201(7) 0.0166(7) 0.0257(8) 0.0010(6) 0.0037(6) 0.0012(5)
C19 0.0205(7) 0.0194(7) 0.0244(8) 0.0006(6) 0.0029(6) -0.0006(6)
C20 0.0275(8) 0.0152(7) 0.0256(8) -0.0004(6) -0.0006(6) 0.0002(6)
C21 0.0253(8) 0.0220(8) 0.0334(9) 0.0032(7) -0.0013(7) -0.0003(6)
C22 0.0265(8) 0.0248(8) 0.0460(11) 0.0003(8) -0.0046(8) 0.0001(7)
C23 0.0398(10) 0.0240(8) 0.0442(11) -0.0014(8) -0.0157(8) 0.0068(7)
C24 0.0484(11) 0.0208(8) 0.0299(9) 0.0035(7) -0.0076(8) 0.0035(7)
C25 0.0383(9) 0.0175(7) 0.0272(8) 0.0006(6) 0.0012(7) 0.0010(7)
C26 0.0472(11) 0.0244(8) 0.0333(10) 0.0097(7) 0.0089(8) -0.0008(8)
C27 0.0336(9) 0.0242(8) 0.0440(11) 0.0084(8) 0.0125(8) -0.0019(7)
C28 0.0253(8) 0.0169(7) 0.0353(9) 0.0027(6) 0.0058(7) -0.0018(6)
C29 0.0230(8) 0.0174(7) 0.0481(11) 0.0035(7) 0.0051(7) -0.0006(6)
C31 0.0273(8) 0.0199(7) 0.0247(8) 0.0026(6) 0.0005(6) -0.0008(6)
C32 0.0332(9) 0.0186(7) 0.0282(9) -0.0023(6) 0.0090(7) -0.0046(6)
C33 0.0375(10) 0.0353(10) 0.0366(10) -0.0026(8) 0.0012(8) -0.0100(8)
C34 0.0437(12) 0.0571(14) 0.0494(13) -0.0114(11) 0.0086(10) -0.0236(11)
C35 0.0680(16) 0.0318(11) 0.0633(15) -0.0099(10) 0.0308(13) -0.0229(11)
C36 0.0715(17) 0.0225(9) 0.0666(16) 0.0086(10) 0.0332(13) -0.0013(10)
C37 0.0469(11) 0.0242(9) 0.0513(12) 0.0080(8) 0.0160(10) 0.0022(8)
C41 0.0340(10) 0.0267(9) 0.0575(13) -0.0048(9) 0.0154(9) -0.0044(8)
C42 0.0468(13) 0.0423(13) 0.095(2) -0.0097(13) 0.0342(14) -0.0045(10)
C43 0.0536(14) 0.0348(11) 0.0667(16) -0.0104(11) 0.0269(12) -0.0002(10)
C44 0.0485(12) 0.0250(9) 0.0486(12) -0.0068(8) 0.0193(10) -0.0015(8)
C50 0.0196(7) 0.0171(7) 0.0296(8) 0.0033(6) 0.0013(6) 0.0011(6)
C51 0.0202(7) 0.0296(9) 0.0406(10) 0.0139(8) 0.0014(7) 0.0011(6)
C52 0.0182(7) 0.0341(9) 0.0497(11) 0.0124(8) 0.0014(7) 0.0004(7)
C53 0.0231(8) 0.0270(8) 0.0424(10) 0.0049(7) -0.0066(7) 0.0054(7)
C54 0.0319(9) 0.0197(7) 0.0306(9) 0.0030(7) -0.0044(7) 0.0049(6)
C55 0.0262(8) 0.0158(7) 0.0278(8) 0.0006(6) 0.0011(6) 0.0018(6)
C56 0.0335(9) 0.0205(8) 0.0317(9) 0.0059(7) 0.0070(7) 0.0008(7)
C57 0.0255(8) 0.0270(8) 0.0414(10) 0.0066(7) 0.0108(7) -0.0020(7)
C58 0.0196(7) 0.0195(7) 0.0402(10) 0.0032(7) 0.0049(7) 0.0006(6)
C59 0.0178(8) 0.0305(9) 0.0598(13) 0.0090(9) 0.0030(8) 0.0015(7)
C60 0.0215(7) 0.0252(8) 0.0211(8) 0.0019(6) 0.0032(6) 0.0000(6)
C61 0.0305(9) 0.0289(9) 0.0312(9) -0.0040(7) -0.0005(7) 0.0011(7)
C62 0.0350(10) 0.0430(11) 0.0307(10) -0.0070(8) -0.0052(8) -0.0033(8)
C63 0.0283(9) 0.0547(12) 0.0268(9) 0.0049(8) -0.0042(7) 0.0006(8)
C64 0.0264(8) 0.0398(10) 0.0302(9) 0.0113(8) 0.0013(7) 0.0054(7)
C65 0.0207(7) 0.0292(8) 0.0238(8) 0.0085(6) 0.0046(6) 0.0008(6)
C66 0.0256(8) 0.0216(8) 0.0373(10) 0.0084(7) 0.0039(7) 0.0031(6)
C67 0.0267(8) 0.0177(7) 0.0319(9) 0.0031(6) 0.0025(7) -0.0016(6)
C68 0.0207(7) 0.0198(7) 0.0228(8) 0.0044(6) 0.0040(6) -0.0011(6)
C69 0.0248(8) 0.0213(7) 0.0249(8) 0.0045(6) 0.0012(6) -0.0035(6)
C71 0.0272(8) 0.0199(7) 0.0255(8) 0.0025(6) -0.0025(6) -0.0007(6)
C72 0.0341(9) 0.0198(8) 0.0314(9) -0.0049(7) 0.0064(7) -0.0035(7)
C73 0.0353(10) 0.0353(11) 0.0579(14) -0.0056(10) 0.0025(9) -0.0045(8)
C74 0.0361(11) 0.0491(14) 0.0859(19) -0.0192(13) 0.0138(12) -0.0123(10)
C75 0.0617(16) 0.0383(12) 0.0729(17) -0.0127(12) 0.0375(14) -0.0192(11)
C76 0.087(2) 0.0332(11) 0.0541(15) 0.0072(10) 0.0206(14) -0.0142(12)
C77 0.0612(14) 0.0298(10) 0.0419(12) 0.0060(8) 0.0029(10) -0.0097(9)
C81 0.0461(11) 0.0241(9) 0.0410(11) -0.0080(8) 0.0112(9) -0.0035(8)
C82 0.0652(17) 0.0314(12) 0.165(3) -0.0265(16) 0.069(2) -0.0108(12)
C83 0.0514(14) 0.0360(12) 0.0838(19) -0.0101(12) 0.0291(13) -0.0079(10)
C84 0.0346(10) 0.0251(9) 0.0490(12) -0.0021(8) 0.0077(8) -0.0057(7)

loop_
_atom_type_symbol
_atom_type_description
_atom_type_scat_dispersion_real
_atom_type_scat_dispersion_imag
_atom_type_scat_source
C C 0.0033 0.0016 'International Tables Vol C Tables 4.2.6.8 and 6.1.1.4'
H H 0.0000 0.0000 'International Tables Vol C Tables 4.2.6.8 and 6.1.1.4'
N N 0.0061 0.0033 'International Tables Vol C Tables 4.2.6.8 and 6.1.1.4'
O O 0.0106 0.0060 'International Tables Vol C Tables 4.2.6.8 and 6.1.1.4'
Zn Zn 0.2839 1.4301 'International Tables Vol C Tables 4.2.6.8 and 6.1.1.4'

loop_
_geom_angle_atom_site_label_1
_geom_angle_atom_site_label_2
_geom_angle_atom_site_label_3
_geom_angle
_geom_angle_site_symmetry_1
_geom_angle_site_symmetry_3
_geom_angle_publ_flag
O1 Zn1 N1 78.88(5) . . ?
O1 Zn1 N2 94.18(5) . . ?
O1 Zn1 N3 100.94(5) . . ?
O2 Zn1 O1 134.71(5) . . ?
O2 Zn1 N1 91.77(5) . . ?
O2 Zn1 N2 78.62(5) . . ?
O2 Zn1 N3 124.30(6) . . ?
N2 Zn1 N1 158.52(5) . . ?
N3 Zn1 N1 98.01(5) . . ?
N3 Zn1 N2 103.29(5) . . ?
O5 Zn2 O6 126.39(6) . . ?
O5 Zn2 N5 78.56(5) . . ?
O5 Zn2 N6 89.32(5) . . ?
O6 Zn2 N5 90.80(5) . . ?
O6 Zn2 N6 78.45(5) . . ?
N5 Zn2 N6 154.59(5) . . ?
N7 Zn2 O5 122.67(6) . . ?
N7 Zn2 O6 110.94(6) . . ?
N7 Zn2 N5 102.08(6) . . ?
N7 Zn2 N6 103.26(6) . . ?
C19 O1 Zn1 117.50(10) . . ?
C29 O2 Zn1 118.94(11) . . ?
C59 O5 Zn2 118.27(11) . . ?
C69 O6 Zn2 118.66(10) . . ?
C10 N1 Zn1 131.96(10) . . ?
C18 N1 Zn1 108.75(10) . . ?
C18 N1 C10 118.67(13) . . ?
C20 N2 Zn1 131.22(10) . . ?
C28 N2 Zn1 109.75(11) . . ?
C28 N2 C20 118.68(14) . . ?
C31 N3 Zn1 128.92(12) . . ?
C31 N4 C41 122.52(14) . . ?
C31 N4 C44 125.85(15) . . ?
C41 N4 C44 111.11(15) . . ?
C50 N5 Zn2 130.05(10) . . ?
C58 N5 Zn2 111.08(11) . . ?
C58 N5 C50 118.72(14) . . ?
C60 N6 Zn2 130.13(11) . . ?
C68 N6 Zn2 110.74(10) . . ?
C68 N6 C60 118.63(14) . . ?
C71 N7 Zn2 129.45(12) . . ?
C71 N8 C81 125.88(14) . . ?
C71 N8 C84 122.83(14) . . ?
C84 N8 C81 111.29(15) . . ?
N1 C10 C11 119.68(14) . . ?
N1 C10 C15 121.11(14) . . ?
C11 C10 C15 119.17(15) . . ?
C12 C11 C10 119.75(16) . . ?
C11 C12 C13 121.29(17) . . ?
C14 C13 C12 120.04(17) . . ?
C13 C14 C15 120.57(16) . . ?
C14 C15 C10 119.17(15) . . ?
C16 C15 C10 118.21(15) . . ?
C16 C15 C14 122.62(15) . . ?
C17 C16 C15 119.53(15) . . ?
C16 C17 C18 119.31(15) . . ?
N1 C18 C17 123.05(15) . . ?
N1 C18 C19 116.59(13) . . ?
C17 C18 C19 120.31(14) . . ?
O1 C19 C18 116.14(13) . . ?
O11 C19 O1 125.95(15) . . ?
O11 C19 C18 117.88(14) . . ?
N2 C20 C21 119.40(15) . . ?
N2 C20 C25 121.25(15) . . ?
C21 C20 C25 119.34(16) . . ?
C22 C21 C20 119.98(16) . . ?
C21 C22 C23 120.52(18) . . ?
C24 C23 C22 120.62(17) . . ?
C23 C24 C25 120.27(17) . . ?
C24 C25 C20 119.20(17) . . ?
C26 C25 C20 117.79(16) . . ?
C26 C25 C24 123.01(17) . . ?
C27 C26 C25 120.02(16) . . ?
C26 C27 C28 118.64(17) . . ?
N2 C28 C27 123.43(17) . . ?
N2 C28 C29 115.77(15) . . ?
C27 C28 C29 120.80(15) . . ?
O2 C29 C28 115.86(14) . . ?
O22 C29 O2 125.99(18) . . ?
O22 C29 C28 118.15(16) . . ?
N3 C31 N4 124.50(15) . . ?
N3 C31 C32 118.32(15) . . ?
N4 C31 C32 117.17(14) . . ?
C33 C32 C31 119.36(16) . . ?
C33 C32 C37 120.13(17) . . ?
C37 C32 C31 120.46(17) . . ?
C32 C33 C34 119.4(2) . . ?
C35 C34 C33 120.1(2) . . ?
C34 C35 C36 120.57(19) . . ?
C35 C36 C37 120.4(2) . . ?
C32 C37 C36 119.3(2) . . ?
N4 C41 C42 103.25(16) . . ?
C43 C42 C41 104.50(19) . . ?
C42 C43 C44 106.57(18) . . ?
N4 C44 C43 103.94(16) . . ?
N5 C50 C51 119.17(15) . . ?
N5 C50 C55 121.48(14) . . ?
C51 C50 C55 119.35(15) . . ?
C52 C51 C50 119.82(16) . . ?
C51 C52 C53 120.90(16) . . ?
C54 C53 C52 120.75(16) . . ?
C53 C54 C55 119.73(16) . . ?
C50 C55 C54 119.39(15) . . ?
C56 C55 C50 117.96(15) . . ?
C56 C55 C54 122.65(16) . . ?
C57 C56 C55 119.48(16) . . ?
C56 C57 C58 118.96(15) . . ?
N5 C58 C57 123.26(16) . . ?
N5 C58 C59 115.48(16) . . ?
C57 C58 C59 121.26(15) . . ?
O5 C59 C58 116.00(15) . . ?
O55 C59 O5 125.91(18) . . ?
O55 C59 C58 118.09(18) . . ?
N6 C60 C61 119.33(15) . . ?
N6 C60 C65 121.28(15) . . ?
C61 C60 C65 119.38(15) . . ?
C62 C61 C60 119.59(18) . . ?
C61 C62 C63 121.20(18) . . ?
C64 C63 C62 120.24(17) . . ?
C63 C64 C65 120.31(18) . . ?
C60 C65 C64 119.27(16) . . ?
C66 C65 C60 118.18(15) . . ?
C66 C65 C64 122.52(16) . . ?
C67 C66 C65 119.44(15) . . ?
C66 C67 C68 119.43(15) . . ?
N6 C68 C67 123.02(15) . . ?
N6 C68 C69 116.10(14) . . ?
C67 C68 C69 120.84(14) . . ?
O6 C69 C68 115.66(14) . . ?
O66 C69 O6 125.96(16) . . ?
O66 C69 C68 118.37(15) . . ?
N7 C71 N8 124.35(15) . . ?
N7 C71 C72 118.50(15) . . ?
N8 C71 C72 117.15(14) . . ?
C73 C72 C71 119.66(18) . . ?
C77 C72 C71 120.93(18) . . ?
C77 C72 C73 119.39(19) . . ?
C72 C73 C74 119.8(2) . . ?
C75 C74 C73 120.4(2) . . ?
C74 C75 C76 120.1(2) . . ?
C75 C76 C77 120.3(2) . . ?
C72 C77 C76 120.0(2) . . ?
C82 C81 N8 103.87(16) . . ?
C83 C82 C81 111.4(2) . . ?
C82 C83 C84 108.18(19) . . ?
N8 C84 C83 104.60(15) . . ?

loop_
_geom_bond_atom_site_label_1
_geom_bond_atom_site_label_2
_geom_bond_distance
_geom_bond_site_symmetry_2
_geom_bond_publ_flag
Zn1 O1 2.0116(11) . ?
Zn1 O2 1.9866(11) . ?
Zn1 N1 2.1997(13) . ?
Zn1 N2 2.1943(14) . ?
Zn1 N3 2.0138(14) . ?
Zn2 O5 2.0035(12) . ?
Zn2 O6 2.0128(12) . ?
Zn2 N5 2.1751(14) . ?
Zn2 N6 2.1836(13) . ?
Zn2 N7 1.9962(15) . ?
O1 C19 1.2734(19) . ?
O2 C29 1.272(2) . ?
O5 C59 1.278(2) . ?
O6 C69 1.271(2) . ?
O11 C19 1.2371(19) . ?
O22 C29 1.233(2) . ?
O55 C59 1.227(2) . ?
O66 C69 1.236(2) . ?
N1 C10 1.377(2) . ?
N1 C18 1.3215(19) . ?
N2 C20 1.369(2) . ?
N2 C28 1.324(2) . ?
N3 C31 1.302(2) . ?
N4 C31 1.345(2) . ?
N4 C41 1.471(2) . ?
N4 C44 1.479(2) . ?
N5 C50 1.369(2) . ?
N5 C58 1.319(2) . ?
N6 C60 1.373(2) . ?
N6 C68 1.322(2) . ?
N7 C71 1.304(2) . ?
N8 C71 1.339(2) . ?
N8 C81 1.481(2) . ?
N8 C84 1.467(2) . ?
C10 C11 1.414(2) . ?
C10 C15 1.421(2) . ?
C11 C12 1.367(2) . ?
C12 C13 1.409(3) . ?
C13 C14 1.360(3) . ?
C14 C15 1.416(2) . ?
C15 C16 1.409(2) . ?
C16 C17 1.360(2) . ?
C17 C18 1.411(2) . ?
C18 C19 1.523(2) . ?
C20 C21 1.413(2) . ?
C20 C25 1.420(2) . ?
C21 C22 1.368(2) . ?
C22 C23 1.415(3) . ?
C23 C24 1.360(3) . ?
C24 C25 1.414(3) . ?
C25 C26 1.411(3) . ?
C26 C27 1.362(3) . ?
C27 C28 1.405(2) . ?
C28 C29 1.520(3) . ?
C31 C32 1.490(2) . ?
C32 C33 1.384(3) . ?
C32 C37 1.389(3) . ?
C33 C34 1.395(3) . ?
C34 C35 1.368(4) . ?
C35 C36 1.369(4) . ?
C36 C37 1.390(3) . ?
C41 C42 1.517(3) . ?
C42 C43 1.482(3) . ?
C43 C44 1.498(3) . ?
C50 C51 1.413(2) . ?
C50 C55 1.417(2) . ?
C51 C52 1.366(2) . ?
C52 C53 1.407(3) . ?
C53 C54 1.363(3) . ?
C54 C55 1.420(2) . ?
C55 C56 1.409(2) . ?
C56 C57 1.368(3) . ?
C57 C58 1.405(3) . ?
C58 C59 1.519(2) . ?
C60 C61 1.413(2) . ?
C60 C65 1.415(2) . ?
C61 C62 1.372(3) . ?
C62 C63 1.406(3) . ?
C63 C64 1.361(3) . ?
C64 C65 1.418(2) . ?
C65 C66 1.409(2) . ?
C66 C67 1.358(2) . ?
C67 C68 1.406(2) . ?
C68 C69 1.525(2) . ?
C71 C72 1.495(2) . ?
C72 C73 1.385(3) . ?
C72 C77 1.381(3) . ?
C73 C74 1.397(3) . ?
C74 C75 1.363(4) . ?
C75 C76 1.372(4) . ?
C76 C77 1.392(3) . ?
C81 C82 1.466(3) . ?
C82 C83 1.427(3) . ?
C83 C84 1.504(3) . ?

loop_
_geom_hbond_atom_site_label_D
_geom_hbond_atom_site_label_H
_geom_hbond_atom_site_label_A
_geom_hbond_distance_DH
_geom_hbond_distance_HA
_geom_hbond_distance_DA
_geom_hbond_angle_DHA
_geom_hbond_site_symmetry_A
_geom_hbond_publ_flag
N7 H7 O66 0.84(2) 2.21(2) 3.0016(19) 157(2) 2_656 yes

loop_
_smtbx_masks_void_nr
_smtbx_masks_void_average_x
_smtbx_masks_void_average_y
_smtbx_masks_void_average_z
_smtbx_masks_void_volume
_smtbx_masks_void_count_electrons
_smtbx_masks_void_content
1 0.125 0.316 0.553 25.0 3.2 ?
2 -0.125 0.684 0.447 25.0 2.9 ?
